data_2220333
loop_
_publ_author_name
'Saeed, Aamer'
'Khera, Rasheed Ahmad'
'Abbas, Naeem'
'Simpson, Jim'
'Stanley, Roderick G.'

_publ_section_title
;
 <i>N</i>-Butyl-4-chlorobenzamide
;
_journal_coeditor_code SG2272
_journal_issue 12
_journal_name_full 'Acta Crystallographica Section E'
_journal_page_first o2322
_journal_page_last o2323
_journal_paper_doi 10.1107/S1600536808036313
_journal_volume 64
_journal_year 2008
_chemical_formula_iupac 'C11 H14 Cl N O'
_chemical_formula_moiety 'C11 H14 Cl N O'
_chemical_formula_sum 'C11 H14 Cl N O'
_chemical_formula_weight 211.68
_chemical_name_systematic
;
N-Butyl-4-chlorobenzamide
;
_space_group_IT_number 2
_symmetry_cell_setting triclinic
_symmetry_space_group_name_Hall '-P 1'
_symmetry_space_group_name_H-M 'P -1'
_atom_sites_solution_hydrogens geom
_atom_sites_solution_primary direct
_atom_sites_solution_secondary difmap
_cell_angle_alpha 89.275(3)
_cell_angle_beta 84.863(4)
_cell_angle_gamma 77.165(4)
_cell_formula_units_Z 2
_cell_length_a 5.1702(4)
_cell_length_b 7.8979(5)
_cell_length_c 13.2978(9)
_cell_measurement_reflns_used 3494
_cell_measurement_temperature 81(2)
_cell_measurement_theta_max 66.147
_cell_measurement_theta_min 5.290
_cell_volume 527.29(6)
_computing_cell_refinement 'APEX2 (Bruker, 2006) and SAINT (Bruker, 2006)'
_computing_data_collection 'APEX2 (Bruker, 2006)'
_computing_data_reduction 'SAINT (Bruker, 2006)'
_computing_molecular_graphics
;
ORTEP-3 (Farrugia, 1997) and Mercury (Macrae <i>et al.</i>,
2006)
;
_computing_publication_material
;
SHELXL97 (Sheldrick, 2008), enCIFer (Allen <i>et al.</i>,
2004), PLATON (Spek, 2003)
and publCIF (Westrip, 2008)
;
_computing_structure_refinement
;
SHELXL97 (Sheldrick, 2008) and TITAN (Hunter & Simpson, 1999)
;
_computing_structure_solution 'SHELXS97 (Sheldrick, 2008)'
_diffrn_ambient_temperature 81(2)
_diffrn_measured_fraction_theta_full 0.983
_diffrn_measured_fraction_theta_max 0.866
_diffrn_measurement_device_type 'Bruker APEXII CCD area-detector'
_diffrn_measurement_method \w
_diffrn_radiation_monochromator graphite
_diffrn_radiation_source 'fine-focus sealed tube'
_diffrn_radiation_type MoK\a
_diffrn_radiation_wavelength 0.71073
_diffrn_reflns_av_R_equivalents 0.0170
_diffrn_reflns_av_sigmaI/netI 0.0256
_diffrn_reflns_limit_h_max 6
_diffrn_reflns_limit_h_min -7
_diffrn_reflns_limit_k_max 11
_diffrn_reflns_limit_k_min -11
_diffrn_reflns_limit_l_max 20
_diffrn_reflns_limit_l_min -20
_diffrn_reflns_number 6632
_diffrn_reflns_theta_full 28.00
_diffrn_reflns_theta_max 33.07
_diffrn_reflns_theta_min 3.07
_diffrn_standards_number 0
_exptl_absorpt_coefficient_mu 0.328
_exptl_absorpt_correction_T_max 0.974
_exptl_absorpt_correction_T_min 0.820
_exptl_absorpt_correction_type multi-scan
_exptl_absorpt_process_details '(SADABS; Bruker, 2006)'
_exptl_crystal_colour colourless
_exptl_crystal_density_diffrn 1.333
_exptl_crystal_density_method 'not measured'
_exptl_crystal_description 'irregular fragment'
_exptl_crystal_F_000 224
_exptl_crystal_size_max 0.42
_exptl_crystal_size_mid 0.30
_exptl_crystal_size_min 0.08
_refine_diff_density_max 0.434
_refine_diff_density_min -0.224
_refine_ls_extinction_method none
_refine_ls_goodness_of_fit_ref 1.040
_refine_ls_hydrogen_treatment mixed
_refine_ls_matrix_type full
_refine_ls_number_parameters 132
_refine_ls_number_reflns 3445
_refine_ls_number_restraints 0
_refine_ls_restrained_S_all 1.040
_refine_ls_R_factor_all 0.0374
_refine_ls_R_factor_gt 0.0325
_refine_ls_shift/su_max 0.002
_refine_ls_shift/su_max_lt 0.001
_refine_ls_shift/su_mean 0.000
_refine_ls_structure_factor_coef Fsqd
_refine_ls_weighting_details 'calc w=1/[\s^2^(Fo^2^)+(0.0471P)^2^+0.125P] where P=(Fo^2^+2Fc^2^)/3'
_refine_ls_weighting_scheme calc
_refine_ls_wR_factor_gt 0.0869
_refine_ls_wR_factor_ref 0.0900
_reflns_number_gt 3050
_reflns_number_total 3445
_reflns_threshold_expression I>2\s(I)
_cod_data_source_file sg2272.cif
_cod_data_source_block I
_cod_database_code 2220333
_cod_database_fobs_code 2220333

loop_
_symmetry_equiv_pos_as_xyz
'x, y, z'
'-x, -y, -z'

loop_
_atom_site_type_symbol
_atom_site_label
_atom_site_fract_x
_atom_site_fract_y
_atom_site_fract_z
_atom_site_U_iso_or_equiv
_atom_site_adp_type
_atom_site_calc_flag
_atom_site_refinement_flags
_atom_site_occupancy
N N1 0.51637(16) 0.82511(10) -0.10915(6) 0.01587(15) Uani d . 1
H HN1 0.662(3) 0.8260(18) -0.0876(11) 0.026(3) Uiso d . 1
C C1 0.31476(17) 0.79695(10) -0.04475(6) 0.01281(15) Uani d . 1
O O1 0.08420(13) 0.81551(8) -0.06861(5) 0.01616(14) Uani d . 1
C C2 0.38267(17) 0.73835(10) 0.05917(6) 0.01257(15) Uani d . 1
C C3 0.18549(19) 0.78474(11) 0.13885(7) 0.01611(17) Uani d . 1
H H3 0.0169 0.8545 0.1262 0.019 Uiso calc R 1
C C4 0.2331(2) 0.73001(12) 0.23650(7) 0.01847(18) Uani d . 1
H H4 0.0995 0.7631 0.2908 0.022 Uiso calc R 1
C C5 0.4800(2) 0.62579(11) 0.25329(7) 0.01667(17) Uani d . 1
Cl Cl1 0.54360(5) 0.55693(3) 0.375283(17) 0.02530(8) Uani d . 1
C C6 0.67765(19) 0.57568(12) 0.17528(7) 0.01740(17) Uani d . 1
H H6 0.8439 0.5027 0.1879 0.021 Uiso calc R 1
C C7 0.62886(18) 0.63406(11) 0.07801(7) 0.01532(16) Uani d . 1
H H7 0.7642 0.6026 0.0241 0.018 Uiso calc R 1
C C8 0.47533(19) 0.87979(13) -0.21289(7) 0.01730(17) Uani d . 1
H H8A 0.4281 1.0082 -0.2152 0.021 Uiso calc R 1
H H8B 0.3242 0.8363 -0.2352 0.021 Uiso calc R 1
C C9 0.72100(18) 0.81319(12) -0.28494(7) 0.01526(16) Uani d . 1
H H9A 0.7664 0.6847 -0.2840 0.018 Uiso calc R 1
H H9B 0.8733 0.8549 -0.2623 0.018 Uiso calc R 1
C C10 0.67469(19) 0.87506(12) -0.39261(7) 0.01705(17) Uani d . 1
H H10A 0.5112 0.8435 -0.4123 0.020 Uiso calc R 1
H H10B 0.6458 1.0032 -0.3943 0.020 Uiso calc R 1
C C11 0.9070(2) 0.79692(14) -0.46899(8) 0.02213(19) Uani d . 1
H H11A 1.0696 0.8277 -0.4500 0.033 Uiso calc R 1
H H11B 0.8691 0.8425 -0.5363 0.033 Uiso calc R 1
H H11C 0.9317 0.6703 -0.4698 0.033 Uiso calc R 1

loop_
_atom_site_aniso_label
_atom_site_aniso_U_11
_atom_site_aniso_U_22
_atom_site_aniso_U_33
_atom_site_aniso_U_12
_atom_site_aniso_U_13
_atom_site_aniso_U_23
N1 0.0106(3) 0.0251(4) 0.0134(3) -0.0064(3) -0.0033(3) 0.0048(3)
C1 0.0120(4) 0.0133(3) 0.0131(4) -0.0024(3) -0.0018(3) 0.0006(3)
O1 0.0097(3) 0.0217(3) 0.0170(3) -0.0028(2) -0.0029(2) 0.0024(2)
C2 0.0115(4) 0.0138(3) 0.0131(4) -0.0038(3) -0.0025(3) 0.0013(3)
C3 0.0132(4) 0.0188(4) 0.0154(4) -0.0017(3) -0.0005(3) 0.0009(3)
C4 0.0185(4) 0.0224(4) 0.0140(4) -0.0043(3) 0.0006(3) 0.0006(3)
C5 0.0213(4) 0.0170(4) 0.0138(4) -0.0074(3) -0.0055(3) 0.0036(3)
Cl1 0.03326(15) 0.02986(13) 0.01517(12) -0.00986(10) -0.00874(9) 0.00705(8)
C6 0.0160(4) 0.0180(4) 0.0184(4) -0.0030(3) -0.0058(3) 0.0038(3)
C7 0.0117(4) 0.0177(4) 0.0159(4) -0.0019(3) -0.0015(3) 0.0016(3)
C8 0.0121(4) 0.0261(4) 0.0137(4) -0.0040(3) -0.0022(3) 0.0059(3)
C9 0.0115(4) 0.0202(4) 0.0143(4) -0.0034(3) -0.0028(3) 0.0018(3)
C10 0.0138(4) 0.0230(4) 0.0139(4) -0.0032(3) -0.0020(3) 0.0029(3)
C11 0.0185(5) 0.0300(5) 0.0170(4) -0.0043(4) 0.0006(3) -0.0014(3)

loop_
_atom_type_symbol
_atom_type_description
_atom_type_scat_dispersion_real
_atom_type_scat_dispersion_imag
_atom_type_scat_source
C C 0.0033 0.0016 'International Tables Vol C Tables 4.2.6.8 and 6.1.1.4'
H H 0.0000 0.0000 'International Tables Vol C Tables 4.2.6.8 and 6.1.1.4'
N N 0.0061 0.0033 'International Tables Vol C Tables 4.2.6.8 and 6.1.1.4'
O O 0.0106 0.0060 'International Tables Vol C Tables 4.2.6.8 and 6.1.1.4'
Cl Cl 0.1484 0.1585 'International Tables Vol C Tables 4.2.6.8 and 6.1.1.4'

loop_
_geom_angle_atom_site_label_1
_geom_angle_atom_site_label_2
_geom_angle_atom_site_label_3
_geom_angle
C1 N1 C8 121.48(8)
C1 N1 HN1 119.5(10)
C8 N1 HN1 118.4(10)
O1 C1 N1 122.89(8)
O1 C1 C2 120.60(8)
N1 C1 C2 116.51(8)
C3 C2 C7 119.40(8)
C3 C2 C1 117.87(8)
C7 C2 C1 122.67(8)
C4 C3 C2 120.71(8)
C4 C3 H3 119.6
C2 C3 H3 119.6
C3 C4 C5 118.78(9)
C3 C4 H4 120.6
C5 C4 H4 120.6
C6 C5 C4 121.65(8)
C6 C5 Cl1 118.96(7)
C4 C5 Cl1 119.39(7)
C5 C6 C7 118.95(8)
C5 C6 H6 120.5
C7 C6 H6 120.5
C6 C7 C2 120.49(9)
C6 C7 H7 119.8
C2 C7 H7 119.8
N1 C8 C9 112.18(7)
N1 C8 H8A 109.2
C9 C8 H8A 109.2
N1 C8 H8B 109.2
C9 C8 H8B 109.2
H8A C8 H8B 107.9
C8 C9 C10 111.15(7)
C8 C9 H9A 109.4
C10 C9 H9A 109.4
C8 C9 H9B 109.4
C10 C9 H9B 109.4
H9A C9 H9B 108.0
C11 C10 C9 112.75(8)
C11 C10 H10A 109.0
C9 C10 H10A 109.0
C11 C10 H10B 109.0
C9 C10 H10B 109.0
H10A C10 H10B 107.8
C10 C11 H11A 109.5
C10 C11 H11B 109.5
H11A C11 H11B 109.5
C10 C11 H11C 109.5
H11A C11 H11C 109.5
H11B C11 H11C 109.5

loop_
_geom_bond_atom_site_label_1
_geom_bond_atom_site_label_2
_geom_bond_distance
N1 C1 1.3446(12)
N1 C8 1.4598(11)
N1 HN1 0.831(15)
C1 O1 1.2378(11)
C1 C2 1.4984(12)
C2 C3 1.3952(12)
C2 C7 1.3955(12)
C3 C4 1.3891(13)
C3 H3 0.9500
C4 C5 1.3918(13)
C4 H4 0.9500
C5 C6 1.3848(14)
C5 Cl1 1.7405(9)
C6 C7 1.3931(12)
C6 H6 0.9500
C7 H7 0.9500
C8 C9 1.5185(13)
C8 H8A 0.9900
C8 H8B 0.9900
C9 C10 1.5290(12)
C9 H9A 0.9900
C9 H9B 0.9900
C10 C11 1.5242(13)
C10 H10A 0.9900
C10 H10B 0.9900
C11 H11A 0.9800
C11 H11B 0.9800
C11 H11C 0.9800

loop_
_geom_hbond_atom_site_label_D
_geom_hbond_atom_site_label_H
_geom_hbond_atom_site_label_A
_geom_hbond_site_symmetry_A
_geom_hbond_distance_DH
_geom_hbond_distance_HA
_geom_hbond_distance_DA
_geom_hbond_angle_DHA
N1 HN1 O1 1_655 0.831(15) 2.203(15) 3.0164(10) 166.3(13)
C3 H3 O1 2_575 0.95 2.66 3.3146(11) 126.7
C8 H8A Cg1 2_655 0.99 2.84 3.697(16) 145

loop_
_geom_torsion_atom_site_label_1
_geom_torsion_atom_site_label_2
_geom_torsion_atom_site_label_3
_geom_torsion_atom_site_label_4
_geom_torsion
C8 N1 C1 O1 -0.14(13)
C8 N1 C1 C2 179.00(8)
O1 C1 C2 C3 -30.72(12)
N1 C1 C2 C3 150.11(8)
O1 C1 C2 C7 146.41(9)
N1 C1 C2 C7 -32.76(12)
C7 C2 C3 C4 0.79(13)
C1 C2 C3 C4 178.01(8)
C2 C3 C4 C5 -0.92(14)
C3 C4 C5 C6 -0.10(14)
C3 C4 C5 Cl1 179.68(7)
C4 C5 C6 C7 1.22(14)
Cl1 C5 C6 C7 -178.56(7)
C5 C6 C7 C2 -1.35(13)
C3 C2 C7 C6 0.37(13)
C1 C2 C7 C6 -176.72(8)
C1 N1 C8 C9 -149.00(8)
N1 C8 C9 C10 -178.91(7)
C8 C9 C10 C11 -174.52(8)

loop_
_cod_related_entry_id
_cod_related_entry_database
_cod_related_entry_code
1 ChemSpider 307541
